data_4024063
loop_
_publ_author_name
'Hiroyuki Suzuki'
'Norio Sakai'
'Ryohei Iwahara'
'Takayuki Fujiwaka'
'Mitsunobu Satoh'
'Akikazu Kakehi'
'Takeo Konakahara'

_publ_section_title
;
 Novel Synthesis of 7-Fluoro-8-(trifluoromethyl)-1H-1,6-naphthyridin-4-one
 Derivatives: Intermolecular Cyclization of an N-Silyl-1-azaallyl
 Anion with Perfluoroalkene and Subsequent Intramolecular Skeletal
 Transformation of the Resulting Pentasubstituted Pyridines
;
_journal_name_full 'Journal of Organic Chemistry'
_journal_page_first 5878
_journal_page_last 5881
_journal_paper_doi 10.1021/jo070564m
_journal_volume 72
_journal_year 2007
_chemical_formula_sum 'C12 H10 F4 N2 O'
_chemical_formula_weight 274.22
_chemical_name_systematic
; 
 ? 
;
_space_group_IT_number 14
_symmetry_cell_setting monoclinic
_symmetry_space_group_name_Hall '-P 2ybc'
_symmetry_space_group_name_H-M 'P 1 21/c 1'
_atom_sites_solution_hydrogens geom
_atom_sites_solution_primary direct
_atom_sites_solution_secondary difmap
_audit_creation_method SHELXL-97
_cell_angle_alpha 90.00
_cell_angle_beta 100.790(5)
_cell_angle_gamma 90.00
_cell_formula_units_Z 4
_cell_length_a 5.1074(14)
_cell_length_b 17.390(5)
_cell_length_c 12.980(3)
_cell_measurement_reflns_used 2185
_cell_measurement_temperature 273(2)
_cell_measurement_theta_max 27.44
_cell_measurement_theta_min 2.34
_cell_volume 1132.5(5)
_computing_cell_refinement 'Bruker SMART'
_computing_data_collection 'Bruker SMART'
_computing_data_reduction 'Bruker SAINT'
_computing_molecular_graphics 'Bruker SHELXTL'
_computing_publication_material 'Bruker SHELXTL'
_computing_structure_refinement 'SHELXL-97 (Sheldrick, 1997)'
_computing_structure_solution 'SHELXS-97 (Sheldrick, 1990)'
_diffrn_ambient_temperature 273(2)
_diffrn_detector_area_resol_mean 8.366
_diffrn_measured_fraction_theta_full 0.924
_diffrn_measured_fraction_theta_max 0.924
_diffrn_measurement_device_type 'CCD area detector'
_diffrn_measurement_method 'phi and omega scans'
_diffrn_radiation_monochromator graphite
_diffrn_radiation_source 'fine-focus sealed tube'
_diffrn_radiation_type MoK\a
_diffrn_radiation_wavelength 0.71073
_diffrn_reflns_av_R_equivalents 0.0390
_diffrn_reflns_av_sigmaI/netI 0.0521
_diffrn_reflns_limit_h_max 4
_diffrn_reflns_limit_h_min -6
_diffrn_reflns_limit_k_max 22
_diffrn_reflns_limit_k_min -21
_diffrn_reflns_limit_l_max 17
_diffrn_reflns_limit_l_min -17
_diffrn_reflns_number 6710
_diffrn_reflns_theta_full 28.33
_diffrn_reflns_theta_max 28.33
_diffrn_reflns_theta_min 1.98
_exptl_absorpt_coefficient_mu 0.149
_exptl_absorpt_correction_type empirical
_exptl_crystal_colour colorless
_exptl_crystal_density_diffrn 1.608
_exptl_crystal_density_meas 0
_exptl_crystal_density_method 'not measured'
_exptl_crystal_description plate
_exptl_crystal_F_000 560
_exptl_crystal_size_max 0.35
_exptl_crystal_size_mid 0.25
_exptl_crystal_size_min 0.10
_refine_diff_density_max 0.989
_refine_diff_density_min -0.322
_refine_diff_density_rms 0.084
_refine_ls_extinction_method none
_refine_ls_goodness_of_fit_ref 1.088
_refine_ls_hydrogen_treatment mixed
_refine_ls_matrix_type full
_refine_ls_number_parameters 174
_refine_ls_number_reflns 2600
_refine_ls_number_restraints 0
_refine_ls_restrained_S_all 1.088
_refine_ls_R_factor_all 0.0727
_refine_ls_R_factor_gt 0.0580
_refine_ls_shift/su_max 0.002
_refine_ls_shift/su_mean 0.000
_refine_ls_structure_factor_coef Fsqd
_refine_ls_weighting_details 'calc w=1/[\s^2^(Fo^2^)+(0.0865P)^2^+0.3845P] where P=(Fo^2^+2Fc^2^)/3'
_refine_ls_weighting_scheme calc
_refine_ls_wR_factor_gt 0.1520
_refine_ls_wR_factor_ref 0.1625
_reflns_number_gt 2136
_reflns_number_total 2600
_reflns_threshold_expression >2sigma(I)
_cod_data_source_file jo070564msi20070514_030908.cif
_cod_data_source_block r20i
_cod_depositor_comments
;
The following automatic conversions were performed:
'_symmetry_cell_setting' value 'Monoclinic' changed to 'monoclinic'
according to '/home/saulius/struct/CIF-dictionaries/cif_core.dic'
dictionary named 'cif_core.dic' version 2.4.1 from 2010-06-29.

Automatic conversion script
Id: cif_fix_enum 1527 2010-12-29 10:47:43Z saulius 
;
_cod_original_sg_symbol_H-M 'P 21/c'
_cod_database_code 4024063

loop_
_symmetry_equiv_pos_as_xyz
'x, y, z'
'-x, y+1/2, -z+1/2'
'-x, -y, -z'
'x, -y-1/2, z-1/2'

loop_
_atom_site_label
_atom_site_type_symbol
_atom_site_fract_x
_atom_site_fract_y
_atom_site_fract_z
_atom_site_U_iso_or_equiv
_atom_site_adp_type
_atom_site_occupancy
_atom_site_symmetry_multiplicity
_atom_site_calc_flag
_atom_site_refinement_flags
_atom_site_disorder_assembly
_atom_site_disorder_group
F4 F 0.3601(3) 0.60317(8) 0.40334(10) 0.0247(3) Uani 1 1 d . . .
F1 F 0.9657(3) 0.50017(8) 0.29503(10) 0.0239(3) Uani 1 1 d . . .
O1 O 0.4391(3) 0.73023(10) -0.05506(11) 0.0228(4) Uani 1 1 d . . .
F2 F 0.5637(3) 0.49746(8) 0.39100(11) 0.0271(4) Uani 1 1 d . . .
F3 F 0.7823(3) 0.59544(11) 0.46102(10) 0.0376(4) Uani 1 1 d . . .
N2 N 0.3377(3) 0.70520(10) 0.24685(13) 0.0153(4) Uani 1 1 d . . .
N1 N 0.8927(3) 0.56338(11) 0.14288(14) 0.0175(4) Uani 1 1 d . . .
C4 C 0.7583(4) 0.61530(13) 0.07758(15) 0.0149(4) Uani 1 1 d . . .
C7 C 0.5625(4) 0.66361(12) 0.10802(15) 0.0143(4) Uani 1 1 d . . .
C8 C 0.5101(4) 0.65550(12) 0.21167(15) 0.0139(4) Uani 1 1 d . . .
C11 C 0.2353(4) 0.76957(13) 0.08310(16) 0.0182(5) Uani 1 1 d . . .
H11 H 0.1385 0.8074 0.0418 0.022 Uiso 1 1 calc R . .
C2 C 0.6414(4) 0.59636(12) 0.27676(15) 0.0153(4) Uani 1 1 d . . .
C12 C 0.4141(4) 0.72243(13) 0.03818(15) 0.0158(4) Uani 1 1 d . . .
C3 C 0.8282(4) 0.55543(13) 0.23562(16) 0.0172(4) Uani 1 1 d . . .
C5 C 0.8297(4) 0.61562(13) -0.02988(16) 0.0174(5) Uani 1 1 d . . .
H5A H 1.0077 0.5949 -0.0257 0.021 Uiso 1 1 calc R . .
H5B H 0.8291 0.6680 -0.0554 0.021 Uiso 1 1 calc R . .
C9 C 0.2018(4) 0.76113(13) 0.18361(16) 0.0166(4) Uani 1 1 d . . .
C6 C 0.6305(4) 0.56735(14) -0.10640(16) 0.0198(5) Uani 1 1 d . . .
H6A H 0.6466 0.5143 -0.0857 0.030 Uiso 1 1 calc R . .
H6B H 0.6673 0.5727 -0.1759 0.030 Uiso 1 1 calc R . .
H6C H 0.4526 0.5849 -0.1055 0.030 Uiso 1 1 calc R . .
C1 C 0.5866(4) 0.57332(13) 0.38311(16) 0.0187(5) Uani 1 1 d . . .
C10 C 0.0179(4) 0.81001(13) 0.23280(17) 0.0198(5) Uani 1 1 d . . .
H10A H -0.0796 0.8438 0.1809 0.030 Uiso 1 1 calc R . .
H10B H 0.1198 0.8399 0.2884 0.030 Uiso 1 1 calc R . .
H10C H -0.1045 0.7777 0.2606 0.030 Uiso 1 1 calc R . .

loop_
_atom_site_aniso_label
_atom_site_aniso_U_11
_atom_site_aniso_U_22
_atom_site_aniso_U_33
_atom_site_aniso_U_23
_atom_site_aniso_U_13
_atom_site_aniso_U_12
F4 0.0312(7) 0.0272(8) 0.0194(7) 0.0030(6) 0.0143(6) 0.0012(6)
F1 0.0235(7) 0.0269(8) 0.0199(7) 0.0055(5) 0.0004(5) 0.0084(6)
O1 0.0343(9) 0.0244(9) 0.0111(7) 0.0031(6) 0.0076(6) 0.0045(7)
F2 0.0366(8) 0.0244(8) 0.0225(7) 0.0087(6) 0.0112(6) 0.0027(6)
F3 0.0350(8) 0.0638(12) 0.0113(7) 0.0005(6) -0.0026(6) -0.0175(7)
N2 0.0164(8) 0.0179(10) 0.0118(8) -0.0008(7) 0.0034(6) -0.0001(7)
N1 0.0139(8) 0.0221(10) 0.0164(9) -0.0025(7) 0.0024(7) -0.0010(7)
C4 0.0120(9) 0.0180(11) 0.0145(10) -0.0021(8) 0.0015(7) -0.0049(8)
C7 0.0155(9) 0.0152(11) 0.0123(9) -0.0012(8) 0.0033(7) -0.0031(8)
C8 0.0129(9) 0.0163(11) 0.0119(9) -0.0034(8) 0.0014(7) -0.0037(8)
C11 0.0190(10) 0.0185(11) 0.0157(10) 0.0011(8) -0.0004(8) 0.0029(8)
C2 0.0165(10) 0.0179(11) 0.0108(9) -0.0009(8) 0.0011(7) -0.0041(8)
C12 0.0184(10) 0.0166(11) 0.0121(9) -0.0011(8) 0.0024(7) -0.0030(8)
C3 0.0174(10) 0.0171(11) 0.0154(10) 0.0002(8) -0.0009(8) 0.0000(8)
C5 0.0132(9) 0.0243(12) 0.0159(10) -0.0032(9) 0.0062(8) -0.0020(8)
C9 0.0148(10) 0.0184(11) 0.0157(10) -0.0022(8) 0.0007(8) -0.0031(8)
C6 0.0196(10) 0.0259(13) 0.0145(10) -0.0033(9) 0.0048(8) 0.0012(9)
C1 0.0211(11) 0.0219(12) 0.0123(10) 0.0020(8) 0.0011(8) -0.0025(9)
C10 0.0183(10) 0.0235(12) 0.0176(10) -0.0026(9) 0.0036(8) 0.0015(9)

loop_
_atom_type_symbol
_atom_type_description
_atom_type_scat_dispersion_real
_atom_type_scat_dispersion_imag
_atom_type_scat_source
C C 0.0033 0.0016 'International Tables Vol C Tables 4.2.6.8 and 6.1.1.4'
H H 0.0000 0.0000 'International Tables Vol C Tables 4.2.6.8 and 6.1.1.4'
N N 0.0061 0.0033 'International Tables Vol C Tables 4.2.6.8 and 6.1.1.4'
O O 0.0106 0.0060 'International Tables Vol C Tables 4.2.6.8 and 6.1.1.4'
F F 0.0171 0.0103 'International Tables Vol C Tables 4.2.6.8 and 6.1.1.4'

loop_
_geom_angle_atom_site_label_1
_geom_angle_atom_site_label_2
_geom_angle_atom_site_label_3
_geom_angle
_geom_angle_site_symmetry_1
_geom_angle_site_symmetry_3
_geom_angle_publ_flag
C8 N2 C9 122.09(17) . . ?
C3 N1 C4 117.71(18) . . ?
N1 C4 C7 121.93(18) . . ?
N1 C4 C5 113.89(18) . . ?
C7 C4 C5 124.16(19) . . ?
C4 C7 C8 118.08(18) . . ?
C4 C7 C12 123.13(18) . . ?
C8 C7 C12 118.78(18) . . ?
N2 C8 C2 121.36(18) . . ?
N2 C8 C7 119.79(18) . . ?
C2 C8 C7 118.84(18) . . ?
C9 C11 C12 122.4(2) . . ?
C3 C2 C8 115.41(18) . . ?
C3 C2 C1 118.53(19) . . ?
C8 C2 C1 126.02(19) . . ?
O1 C12 C11 121.5(2) . . ?
O1 C12 C7 122.42(19) . . ?
C11 C12 C7 116.10(18) . . ?
N1 C3 F1 114.03(18) . . ?
N1 C3 C2 127.8(2) . . ?
F1 C3 C2 118.21(18) . . ?
C4 C5 C6 110.59(16) . . ?
C11 C9 N2 120.72(19) . . ?
C11 C9 C10 123.5(2) . . ?
N2 C9 C10 115.77(18) . . ?
F2 C1 F4 106.15(17) . . ?
F2 C1 F3 106.90(18) . . ?
F4 C1 F3 106.93(18) . . ?
F2 C1 C2 111.52(17) . . ?
F4 C1 C2 113.01(17) . . ?
F3 C1 C2 111.93(17) . . ?

loop_
_geom_bond_atom_site_label_1
_geom_bond_atom_site_label_2
_geom_bond_distance
_geom_bond_site_symmetry_2
_geom_bond_publ_flag
F4 C1 1.338(3) . ?
F1 C3 1.345(2) . ?
O1 C12 1.248(2) . ?
F2 C1 1.330(3) . ?
F3 C1 1.338(2) . ?
N2 C8 1.372(3) . ?
N2 C9 1.374(3) . ?
N1 C3 1.313(3) . ?
N1 C4 1.337(3) . ?
C4 C7 1.418(3) . ?
C4 C5 1.506(3) . ?
C7 C8 1.427(3) . ?
C7 C12 1.478(3) . ?
C8 C2 1.417(3) . ?
C11 C9 1.355(3) . ?
C11 C12 1.430(3) . ?
C2 C3 1.376(3) . ?
C2 C1 1.513(3) . ?
C5 C6 1.532(3) . ?
C9 C10 1.495(3) . ?

loop_
_cod_related_entry_id
_cod_related_entry_database
_cod_related_entry_code
1 ChemSpider 20575328
